data_7229372
loop_
_publ_author_name
'Du, Ceng-Ceng'
'Wang, Xin-Fang'
'Zhou, Sheng-Bin'
'Wang, Duo-Zhi'
'Jia, Dianzeng'

_publ_section_title
;
 New complexes constructed from in situ nitration of
 (1H-tetrazol-5-yl)phenol: synthesis, structures and properties
;
_journal_name_full CrystEngComm
_journal_paper_doi 10.1039/C7CE00753A
_journal_year 2017
_chemical_formula_moiety '0.25(C56 H24 N48 O48 Zn12), O'
_chemical_formula_sum 'C14 H8 N12 O13 Zn3'
_chemical_formula_weight 748.43
_space_group_crystal_system monoclinic
_space_group_IT_number 15
_space_group_name_Hall '-C 2yc'
_space_group_name_H-M_alt 'C 1 2/c 1'
_symmetry_space_group_name_Hall '-C 2yc'
_symmetry_space_group_name_H-M 'C 1 2/c 1'
_atom_sites_solution_hydrogens mixed
_atom_sites_solution_primary direct
_audit_creation_date 2017-08-26
_audit_creation_method
;
Olex2 1.2
(compiled 2017.07.20 svn.r3457 for OlexSys, GUI svn.r5381)
;
_audit_update_record
;
2017-10-18 deposited with the CCDC.
2017-10-23 downloaded from the CCDC.
;
_cell_angle_alpha 90
_cell_angle_beta 108.331(1)
_cell_angle_gamma 90
_cell_formula_units_Z 4
_cell_length_a 14.1335(8)
_cell_length_b 7.9549(5)
_cell_length_c 20.8717(14)
_cell_measurement_reflns_used 3710
_cell_measurement_temperature 296(2)
_cell_measurement_theta_max 25.08
_cell_measurement_theta_min 2.98
_cell_volume 2227.5(2)
_computing_molecular_graphics 'Olex2 (Dolomanov et al., 2009)'
_computing_publication_material 'Olex2 (Dolomanov et al., 2009)'
_computing_structure_refinement 'ShelXL (Sheldrick, 2015)'
_computing_structure_solution 'ShelXS (Sheldrick, 2008)'
_diffrn_ambient_temperature 296.15
_diffrn_measured_fraction_theta_full 0.999
_diffrn_measured_fraction_theta_max 0.999
_diffrn_measurement_device_type 'CCD area detector'
_diffrn_measurement_method 'phi and omega scans'
_diffrn_radiation_monochromator graphite
_diffrn_radiation_type MoK\a
_diffrn_radiation_wavelength 0.71073
_diffrn_reflns_av_R_equivalents 0.0179
_diffrn_reflns_av_unetI/netI 0.0166
_diffrn_reflns_Laue_measured_fraction_full 0.999
_diffrn_reflns_Laue_measured_fraction_max 0.999
_diffrn_reflns_limit_h_max 16
_diffrn_reflns_limit_h_min -16
_diffrn_reflns_limit_k_max 9
_diffrn_reflns_limit_k_min -5
_diffrn_reflns_limit_l_max 24
_diffrn_reflns_limit_l_min -24
_diffrn_reflns_number 6918
_diffrn_reflns_point_group_measured_fraction_full 0.999
_diffrn_reflns_point_group_measured_fraction_max 0.999
_diffrn_reflns_theta_full 25.074
_diffrn_reflns_theta_max 25.074
_diffrn_reflns_theta_min 2.056
_exptl_absorpt_coefficient_mu 3.305
_exptl_absorpt_correction_T_max 0.5877
_exptl_absorpt_correction_T_min 0.5301
_exptl_absorpt_correction_type multi-scan
_exptl_absorpt_process_details sadabs
_exptl_crystal_colour colorless
_exptl_crystal_density_diffrn 2.232
_exptl_crystal_description block
_exptl_crystal_F_000 1480
_exptl_crystal_size_max 0.22
_exptl_crystal_size_mid 0.2
_exptl_crystal_size_min 0.18
_refine_diff_density_max 0.345
_refine_diff_density_min -0.578
_refine_diff_density_rms 0.071
_refine_ls_extinction_method none
_refine_ls_goodness_of_fit_ref 1.063
_refine_ls_hydrogen_treatment mixed
_refine_ls_matrix_type full
_refine_ls_number_parameters 217
_refine_ls_number_reflns 1984
_refine_ls_number_restraints 65
_refine_ls_restrained_S_all 1.120
_refine_ls_R_factor_all 0.0268
_refine_ls_R_factor_gt 0.0245
_refine_ls_shift/su_max 0.001
_refine_ls_shift/su_mean 0.000
_refine_ls_structure_factor_coef Fsqd
_refine_ls_weighting_details 'w=1/[\s^2^(Fo^2^)+(0.0356P)^2^+5.7500P] where P=(Fo^2^+2Fc^2^)/3'
_refine_ls_weighting_scheme calc
_refine_ls_wR_factor_gt 0.0671
_refine_ls_wR_factor_ref 0.0682
_reflns_Friedel_coverage 0.000
_reflns_number_gt 1829
_reflns_number_total 1984
_reflns_threshold_expression 'I > 2\s(I)'
_cod_data_source_file c7ce00753a2.cif
_cod_data_source_block 1
_cod_original_cell_volume 2227.6(2)
_cod_database_code 7229372
_shelx_shelxl_version_number 2017/1
_shelx_space_group_comment
;
The symmetry employed for this shelxl refinement is uniquely defined
by the following loop, which should always be used as a source of
symmetry information in preference to the above space-group names.
They are only intended as comments.
;
_shelx_estimated_absorpt_t_max 0.588
_shelx_estimated_absorpt_t_min 0.530
_olex2_refinement_description
;
1. Fixed Uiso
 At 1.2 times of:
  All C(H) groups, All O(H) groups
2. Restrained distances
 N6-O5A = N6-O5B = N6-O6A = N6-O6B
 1.22 with sigma of 0.02
 O1-H1
 0.84 with sigma of 0.02
 C4-O5A \\sim C4-O5B \\sim C4-O6A \\sim C4-O6B
 with sigma of 0.01
3. Rigid bond restraints
 N6, O5A, O5B, O6A, O6B
 with sigma for 1-2 distances of 0.01 and sigma for 1-3 distances of 0.02
4. Uiso/Uaniso restraints and constraints
N6 \\sim O5A \\sim O5B \\sim O6A \\sim O6B: within 2A with sigma of 0.01 and
sigma for terminal atoms of 0.02
5. Others
 Sof(O5B)=Sof(O6B)=1-FVAR(1)
 Sof(O5A)=Sof(O6A)=FVAR(1)
 Fixed Sof: O7(0.5)
6.a Aromatic/amide H refined with riding coordinates:
 C3(H3), C7(H7)
;
_olex2_submission_special_instructions 'No special instructions were received'

loop_
_space_group_symop_operation_xyz
'x, y, z'
'-x, y, -z+1/2'
'x+1/2, y+1/2, z'
'-x+1/2, y+1/2, -z+1/2'
'-x, -y, -z'
'x, -y, z-1/2'
'-x+1/2, -y+1/2, -z'
'x+1/2, -y+1/2, z-1/2'

loop_
_atom_site_label
_atom_site_type_symbol
_atom_site_fract_x
_atom_site_fract_y
_atom_site_fract_z
_atom_site_U_iso_or_equiv
_atom_site_adp_type
_atom_site_occupancy
_atom_site_site_symmetry_order
_atom_site_calc_flag
_atom_site_refinement_flags_posn
_atom_site_refinement_flags_adp
_atom_site_refinement_flags_occupancy
_atom_site_disorder_assembly
_atom_site_disorder_group
C1 C 0.60644(18) 0.3102(3) 0.67490(12) 0.0188(5) Uani 1 1 d . . . . .
C2 C 0.52021(18) 0.3384(3) 0.61359(12) 0.0192(5) Uani 1 1 d . . . . .
C3 C 0.4361(2) 0.4216(4) 0.61901(13) 0.0242(6) Uani 1 1 d . . . . .
H3 H 0.434439 0.459312 0.660812 0.029 Uiso 1 1 calc R . . . .
C4 C 0.35597(19) 0.4474(3) 0.56230(13) 0.0237(6) Uani 1 1 d D . . . .
C5 C 0.35033(19) 0.3914(4) 0.49672(13) 0.0218(6) Uani 1 1 d . . . . .
C6 C 0.43834(19) 0.3084(3) 0.49452(12) 0.0211(6) Uani 1 1 d . . . . .
C7 C 0.52093(19) 0.2821(3) 0.55150(13) 0.0218(6) Uani 1 1 d . . . . .
H7 H 0.576595 0.226294 0.547442 0.026 Uiso 1 1 calc R . . . .
N5 N 0.44691(17) 0.2443(3) 0.43172(11) 0.0279(5) Uani 1 1 d . . . . .
N6 N 0.2729(2) 0.5429(4) 0.57104(14) 0.0404(7) Uani 1 1 d D U . . .
N1 N 0.60331(14) 0.2162(3) 0.72638(10) 0.0204(5) Uani 1 1 d . . . . .
N2 N 0.69624(15) 0.2236(3) 0.77121(10) 0.0218(5) Uani 1 1 d . . . . .
N3 N 0.75249(16) 0.3175(3) 0.74812(11) 0.0274(5) Uani 1 1 d . . . . .
N4 N 0.69732(15) 0.3750(3) 0.68713(11) 0.0230(5) Uani 1 1 d . . . . .
O1 O 0.59556(14) -0.0197(3) 0.82846(10) 0.0288(5) Uani 1 1 d D . . . .
H1 H 0.581(2) -0.065(4) 0.8579(14) 0.035 Uiso 1 1 d DR . . . .
O2 O 0.51357(18) 0.1453(4) 0.43410(11) 0.0578(8) Uani 1 1 d . . . . .
O3 O 0.38822(16) 0.2914(3) 0.37762(9) 0.0400(5) Uani 1 1 d . . . . .
O4 O 0.27006(14) 0.4161(3) 0.44753(10) 0.0339(5) Uani 1 1 d . . . . .
O5A O 0.2892(5) 0.6494(11) 0.6137(4) 0.105(3) Uani 0.503(6) 1 d D U . A 1
O6A O 0.1885(3) 0.4924(7) 0.5442(3) 0.0548(17) Uani 0.503(6) 1 d D U . A 1
O5B O 0.2344(5) 0.5062(9) 0.6097(4) 0.078(2) Uani 0.497(6) 1 d D U . A 2
O6B O 0.2525(5) 0.6796(8) 0.5367(4) 0.081(2) Uani 0.497(6) 1 d D U . A 2
Zn1 Zn 0.500000 0.06935(6) 0.750000 0.02399(14) Uani 1 2 d S T P . .
Zn2 Zn 0.73467(2) 0.05300(4) 0.85260(2) 0.02147(12) Uani 1 1 d . . . . .
O7 O 0.4627(5) 0.6516(8) 0.7536(3) 0.078(2) Uani 0.5 1 d . . . B -1

loop_
_atom_site_aniso_label
_atom_site_aniso_U_11
_atom_site_aniso_U_22
_atom_site_aniso_U_33
_atom_site_aniso_U_23
_atom_site_aniso_U_13
_atom_site_aniso_U_12
C1 0.0152(12) 0.0248(14) 0.0135(12) 0.0000(10) 0.0005(10) 0.0012(10)
C2 0.0132(12) 0.0251(14) 0.0147(12) 0.0032(10) -0.0022(10) -0.0005(10)
C3 0.0216(14) 0.0325(15) 0.0159(13) -0.0010(11) 0.0020(11) 0.0005(11)
C4 0.0162(13) 0.0315(15) 0.0206(13) 0.0011(11) 0.0019(11) 0.0035(11)
C5 0.0165(12) 0.0272(14) 0.0178(13) 0.0059(11) -0.0004(10) -0.0018(11)
C6 0.0216(13) 0.0275(14) 0.0124(12) -0.0006(11) 0.0025(10) -0.0036(11)
C7 0.0155(12) 0.0282(14) 0.0198(13) 0.0021(11) 0.0031(10) 0.0017(11)
N5 0.0229(12) 0.0397(14) 0.0177(11) -0.0030(10) 0.0013(9) -0.0009(11)
N6 0.0272(14) 0.0548(18) 0.0338(15) -0.0068(13) 0.0020(12) 0.0115(13)
N1 0.0112(10) 0.0308(12) 0.0153(10) 0.0044(9) -0.0015(8) -0.0003(9)
N2 0.0138(10) 0.0311(12) 0.0150(10) 0.0055(9) -0.0034(8) -0.0024(9)
N3 0.0162(11) 0.0403(14) 0.0189(11) 0.0101(11) -0.0043(9) -0.0033(11)
N4 0.0138(11) 0.0341(13) 0.0161(11) 0.0064(10) -0.0024(8) -0.0028(10)
O1 0.0167(9) 0.0464(13) 0.0205(10) 0.0102(9) 0.0018(8) -0.0003(9)
O2 0.0476(15) 0.094(2) 0.0273(12) -0.0105(13) 0.0060(11) 0.0364(15)
O3 0.0398(12) 0.0588(15) 0.0137(10) -0.0016(10) -0.0025(9) 0.0074(11)
O4 0.0181(10) 0.0606(15) 0.0165(10) 0.0075(9) -0.0041(8) 0.0054(10)
O5A 0.059(4) 0.122(6) 0.118(6) -0.078(5) 0.004(4) 0.030(4)
O6A 0.026(3) 0.058(3) 0.081(4) -0.013(3) 0.016(3) 0.004(2)
O5B 0.081(5) 0.084(5) 0.098(5) 0.024(4) 0.069(4) 0.028(4)
O6B 0.081(4) 0.075(4) 0.098(5) 0.039(4) 0.043(4) 0.049(4)
Zn1 0.0133(2) 0.0367(3) 0.0184(2) 0.000 -0.00011(17) 0.000
Zn2 0.01506(18) 0.0326(2) 0.01271(17) -0.00103(12) -0.00147(12) 0.00375(12)
O7 0.118(7) 0.063(4) 0.049(3) 0.008(3) 0.023(4) 0.012(4)

loop_
_atom_type_symbol
_atom_type_description
_atom_type_scat_dispersion_real
_atom_type_scat_dispersion_imag
_atom_type_scat_source
C C 0.0033 0.0016 'International Tables Vol C Tables 4.2.6.8 and 6.1.1.4'
H H 0.0000 0.0000 'International Tables Vol C Tables 4.2.6.8 and 6.1.1.4'
N N 0.0061 0.0033 'International Tables Vol C Tables 4.2.6.8 and 6.1.1.4'
O O 0.0106 0.0060 'International Tables Vol C Tables 4.2.6.8 and 6.1.1.4'
Zn Zn 0.2839 1.4301 'International Tables Vol C Tables 4.2.6.8 and 6.1.1.4'

loop_
_geom_angle_atom_site_label_1
_geom_angle_atom_site_label_2
_geom_angle_atom_site_label_3
_geom_angle
_geom_angle_site_symmetry_1
_geom_angle_site_symmetry_3
N1 C1 C2 124.0(2) . .
N1 C1 N4 109.9(2) . .
N4 C1 C2 126.1(2) . .
C3 C2 C1 119.5(2) . .
C7 C2 C1 121.1(2) . .
C7 C2 C3 119.4(2) . .
C4 C3 C2 119.6(2) . .
C3 C4 C5 124.5(3) . .
C3 C4 N6 116.7(2) . .
C5 C4 N6 118.8(2) . .
C4 C5 C6 113.1(2) . .
O4 C5 C4 119.4(2) . .
O4 C5 C6 127.4(2) . .
C5 C6 N5 121.1(2) . .
C7 C6 C5 123.2(2) . .
C7 C6 N5 115.7(2) . .
C2 C7 C6 120.2(2) . .
O2 N5 C6 118.4(2) . .
O2 N5 O3 121.6(2) . .
O3 N5 C6 120.0(2) . .
O5A N6 C4 119.3(4) . .
O5A N6 O6A 120.5(5) . .
O6A N6 C4 118.8(3) . .
O5B N6 C4 122.4(4) . .
O5B N6 O6B 122.4(5) . .
O6B N6 C4 114.9(4) . .
C1 N1 N2 105.3(2) . .
C1 N1 Zn1 136.68(17) . .
N2 N1 Zn1 117.95(16) . .
N1 N2 Zn2 118.53(16) . .
N3 N2 N1 110.2(2) . .
N3 N2 Zn2 129.88(16) . .
N2 N3 N4 107.9(2) . .
C1 N4 N3 106.6(2) . .
C1 N4 Zn2 138.07(18) . 4_656
N3 N4 Zn2 114.55(16) . 4_656
Zn1 O1 Zn2 119.71(10) . .
N5 O3 Zn2 131.05(18) . 8_455
C5 O4 Zn2 136.92(19) . 8_455
N1 Zn1 N1 110.40(13) 2_656 .
O1 Zn1 N1 111.86(8) 2_656 .
O1 Zn1 N1 93.02(8) . .
O1 Zn1 N1 111.86(8) . 2_656
O1 Zn1 N1 93.02(8) 2_656 2_656
O1 Zn1 O1 136.27(14) . 2_656
N2 Zn2 O3 80.21(8) . 8_556
N4 Zn2 N2 98.92(9) 4_646 .
N4 Zn2 O3 86.39(9) 4_646 8_556
O1 Zn2 N2 89.96(8) . .
O1 Zn2 N4 104.78(9) . 4_646
O1 Zn2 O3 166.23(9) . 8_556
O4 Zn2 N2 132.33(10) 8_556 .
O4 Zn2 N4 120.87(9) 8_556 4_646
O4 Zn2 O1 102.73(8) 8_556 .
O4 Zn2 O3 77.51(8) 8_556 8_556

loop_
_geom_bond_atom_site_label_1
_geom_bond_atom_site_label_2
_geom_bond_distance
_geom_bond_site_symmetry_2
C1 C2 1.481(3) .
C1 N1 1.321(3) .
C1 N4 1.332(3) .
C2 C3 1.395(4) .
C2 C7 1.374(4) .
C3 C4 1.372(4) .
C4 C5 1.418(4) .
C4 N6 1.457(4) .
C5 C6 1.422(4) .
C5 O4 1.283(3) .
C6 C7 1.395(3) .
C6 N5 1.447(3) .
N5 O2 1.217(3) .
N5 O3 1.231(3) .
N6 O5A 1.198(6) .
N6 O6A 1.216(5) .
N6 O5B 1.145(6) .
N6 O6B 1.285(6) .
N1 N2 1.353(3) .
N1 Zn1 2.048(2) .
N2 N3 1.290(3) .
N2 Zn2 2.108(2) .
N3 N4 1.347(3) .
N4 Zn2 2.029(2) 4_656
O1 Zn1 1.9016(19) .
O1 Zn2 1.9573(19) .
O3 Zn2 2.409(2) 8_455
O4 Zn2 1.9007(19) 8_455

loop_
_geom_hbond_atom_site_label_D
_geom_hbond_atom_site_label_H
_geom_hbond_atom_site_label_A
_geom_hbond_distance_DH
_geom_hbond_distance_HA
_geom_hbond_distance_DA
_geom_hbond_angle_DHA
_geom_hbond_site_symmetry_A
_geom_hbond_publ_flag
O1 H1 O2 0.797(18) 2.19(2) 2.968(3) 167(3) 6_556 yes

loop_
_geom_torsion_atom_site_label_1
_geom_torsion_atom_site_label_2
_geom_torsion_atom_site_label_3
_geom_torsion_atom_site_label_4
_geom_torsion
_geom_torsion_site_symmetry_4
C1 C2 C3 C4 -179.8(3) .
C1 C2 C7 C6 179.2(2) .
C1 N1 N2 N3 0.2(3) .
C1 N1 N2 Zn2 -167.59(17) .
C2 C1 N1 N2 -179.9(2) .
C2 C1 N1 Zn1 2.4(4) .
C2 C1 N4 N3 -180.0(3) .
C2 C1 N4 Zn2 11.1(5) 4_656
C2 C3 C4 C5 1.6(4) .
C2 C3 C4 N6 -176.8(3) .
C3 C2 C7 C6 0.2(4) .
C3 C4 C5 C6 -1.7(4) .
C3 C4 C5 O4 177.1(3) .
C3 C4 N6 O5A 31.0(8) .
C3 C4 N6 O6A -135.3(5) .
C3 C4 N6 O5B -54.3(7) .
C3 C4 N6 O6B 119.5(5) .
C4 C5 C6 C7 1.2(4) .
C4 C5 C6 N5 -179.2(2) .
C4 C5 O4 Zn2 151.6(2) 8_455
C5 C4 N6 O5A -147.4(7) .
C5 C4 N6 O6A 46.3(5) .
C5 C4 N6 O5B 127.3(6) .
C5 C4 N6 O6B -58.9(5) .
C5 C6 C7 C2 -0.5(4) .
C5 C6 N5 O2 -165.0(3) .
C5 C6 N5 O3 15.7(4) .
C6 C5 O4 Zn2 -29.8(5) 8_455
C6 N5 O3 Zn2 -11.8(4) 8_455
C7 C2 C3 C4 -0.7(4) .
C7 C6 N5 O2 14.6(4) .
C7 C6 N5 O3 -164.7(3) .
N5 C6 C7 C2 179.9(2) .
N6 C4 C5 C6 176.6(3) .
N6 C4 C5 O4 -4.6(4) .
N1 C1 C2 C3 63.6(4) .
N1 C1 C2 C7 -115.5(3) .
N1 C1 N4 N3 0.6(3) .
N1 C1 N4 Zn2 -168.3(2) 4_656
N1 N2 N3 N4 0.2(3) .
N2 N3 N4 C1 -0.5(3) .
N2 N3 N4 Zn2 171.43(18) 4_656
N4 C1 C2 C3 -115.7(3) .
N4 C1 C2 C7 65.2(4) .
N4 C1 N1 N2 -0.5(3) .
N4 C1 N1 Zn1 -178.2(2) .
O2 N5 O3 Zn2 169.0(2) 8_455
O4 C5 C6 C7 -177.5(3) .
O4 C5 C6 N5 2.0(4) .
Zn1 N1 N2 N3 178.41(18) .
Zn1 N1 N2 Zn2 10.6(2) .
Zn2 N2 N3 N4 166.17(19) .
